data_7150312
loop_
_publ_author_name
'Robertson, Jeremy'
'Bell, Stephen J.'
'Krivokapic, Alexander'

_publ_section_title
;
 On the reaction of diphenylketene with isocyanides.
;
_journal_issue 23
_journal_name_full 'Organic &amp; biomolecular chemistry'
_journal_page_first 4246
_journal_page_last 4251
_journal_paper_doi 10.1039/B512826A
_journal_volume 3
_journal_year 2005
_chemical_compound_source
;
?
;
_chemical_formula_moiety ' C36 H27 N1 O2 '
_chemical_formula_sum 'C36 H27 N O2'
_chemical_formula_weight 505.62
_chemical_name_systematic
;
?
;
_space_group_IT_number 14
_symmetry_cell_setting monoclinic
_symmetry_space_group_name_Hall '-P 2yab'
_symmetry_space_group_name_H-M 'P 1 21/a 1'
_atom_sites_solution_hydrogens geom
_atom_sites_solution_primary direct
_audit_creation_date 04-21-05
_audit_creation_method CRYSTALS_ver_12-03-99
_cell_angle_alpha 90
_cell_angle_beta 116.6337(12)
_cell_angle_gamma 90
_cell_formula_units_Z 4
_cell_length_a 22.3209(6)
_cell_length_b 5.8220(2)
_cell_length_c 22.4854(7)
_cell_measurement_reflns_used 4324
_cell_measurement_temperature 120
_cell_measurement_theta_max 27
_cell_measurement_theta_min 5
_cell_volume 2611.97(14)
_computing_cell_refinement
;
Denzo/Scalepack (Otwinowski & Minor, 1996)
;
_computing_data_collection
;
COLLECT (Nonius BV, 1997)
;
_computing_data_reduction
;
Denzo/Scalepack (Otwinowski & Minor, 1996)
;
_computing_molecular_graphics
;
CAMERON (Watkin et al 1996)
;
_computing_publication_material
;
CRYSTALS (Watkin et al 2001)
;
_computing_structure_refinement
;
CRYSTALS (Watkin et al 2001)
;
_computing_structure_solution
;
SIR92 (Altomare et al, 1994)
;
_diffrn_ambient_temperature 120
_diffrn_measured_fraction_theta_full 0.973
_diffrn_measured_fraction_theta_max 0.964
_diffrn_measurement_device_type
;
Enraf Nonius Kappa CCD
;
_diffrn_measurement_method \w
_diffrn_radiation_monochromator graphite
_diffrn_radiation_type 'Mo K\a'
_diffrn_radiation_wavelength 0.71073
_diffrn_reflns_av_R_equivalents 0.02
_diffrn_reflns_limit_h_max 28
_diffrn_reflns_limit_h_min -28
_diffrn_reflns_limit_k_max 6
_diffrn_reflns_limit_k_min -7
_diffrn_reflns_limit_l_max 28
_diffrn_reflns_limit_l_min -29
_diffrn_reflns_number 10095
_diffrn_reflns_theta_full 23.834
_diffrn_reflns_theta_max 27.475
_diffrn_reflns_theta_min 5.104
_diffrn_standards_decay_% 0.00
_diffrn_standards_interval_count 0
_diffrn_standards_interval_time 0
_diffrn_standards_number 0
_exptl_absorpt_coefficient_mu 0.079
_exptl_absorpt_correction_T_max 0.99
_exptl_absorpt_correction_T_min 0.98
_exptl_absorpt_correction_type multi-scan
_exptl_absorpt_process_details
;
Denzo/Scalepack (Otwinowski & Minor, 1996)
;
_exptl_crystal_colour ' yellow '
_exptl_crystal_density_diffrn 1.286
_exptl_crystal_description ' plate '
_exptl_crystal_F_000 1064.000
_exptl_crystal_size_max 0.35
_exptl_crystal_size_mid 0.20
_exptl_crystal_size_min 0.10
_refine_diff_density_max 0.20
_refine_diff_density_min -0.21
_refine_ls_extinction_method None
_refine_ls_goodness_of_fit_ref 1.0962
_refine_ls_hydrogen_treatment noref
_refine_ls_matrix_type full
_refine_ls_number_parameters 118
_refine_ls_number_reflns 3410
_refine_ls_R_factor_all 0.0840
_refine_ls_R_factor_gt 0.0396
_refine_ls_shift/su_max 0.000369
_refine_ls_structure_factor_coef F
_refine_ls_weighting_details
;
Method = Prince modified Chebychev polynomial, (Watkin, 1994)
W = [weight] * [1-(deltaF/6*sigmaF)^2]^2

0.596 0.562E-01 0.207
;
_refine_ls_weighting_scheme calc
_refine_ls_wR_factor_all 0.0790
_refine_ls_wR_factor_gt 0.0415
_refine_ls_wR_factor_ref 0.0415
_reflns_limit_h_max 25
_reflns_limit_h_min -28
_reflns_limit_k_max 7
_reflns_limit_k_min 0
_reflns_limit_l_max 29
_reflns_limit_l_min 0
_reflns_number_gt 3410
_reflns_number_total 5775
_reflns_threshold_expression I>3.00u(I)
_cod_data_source_file B512826A.txt
_cod_data_source_block compound_6
_cod_depositor_comments
;
The following automatic conversions were performed:
'_symmetry_cell_setting' value 'Monoclinic' changed to 'monoclinic'
according to '/home/saulius/struct/CIF-dictionaries/cif_core.dic'
dictionary named 'cif_core.dic' version 2.4.1 from 2010-06-29.

Automatic conversion script
Id: cif_fix_enum 1527 2010-12-29 10:47:43Z saulius 
;
_cod_original_sg_symbol_H-M 'P 21/a '
_cod_original_formula_sum ' C36 H27 N1 O2 '
_cod_database_code 7150312

loop_
_symmetry_equiv_pos_as_xyz
x,y,z
-x,-y,-z
-x+1/2,y+1/2,-z
x+1/2,-y+1/2,z

loop_
_atom_site_label
_atom_site_type_symbol
_atom_site_fract_x
_atom_site_fract_y
_atom_site_fract_z
_atom_site_U_iso_or_equiv
_atom_site_occupancy
_atom_site_adp_type
_atom_site_attached_hydrogens
C1 C 0.66986(8) -0.3294(3) 0.26555(8) 0.0201 1.0000 Uani .
C2 C 0.72803(8) -0.4440(3) 0.29579(8) 0.0199 1.0000 Uani .
C3 C 0.77793(8) -0.4498(3) 0.26858(8) 0.0203 1.0000 Uani .
C4 C 0.81941(9) -0.6421(3) 0.28113(8) 0.0246 1.0000 Uani .
C5 C 0.86492(9) -0.6601(3) 0.25501(9) 0.0282 1.0000 Uani .
C6 C 0.86953(9) -0.4879(3) 0.21491(9) 0.0291 1.0000 Uani .
C7 C 0.82993(9) -0.2944(3) 0.20308(9) 0.0286 1.0000 Uani .
C8 C 0.78493(8) -0.2725(3) 0.22974(9) 0.0255 1.0000 Uani .
C9 C 0.74401(8) -0.5822(3) 0.35683(8) 0.0199 1.0000 Uani .
C10 C 0.80207(8) -0.5387(3) 0.41511(8) 0.0252 1.0000 Uani .
C11 C 0.82011(9) -0.6787(3) 0.47041(8) 0.0281 1.0000 Uani .
C12 C 0.78069(9) -0.8652(3) 0.46842(9) 0.0273 1.0000 Uani .
C13 C 0.72297(9) -0.9098(3) 0.41085(9) 0.0296 1.0000 Uani .
C14 C 0.70451(9) -0.7692(3) 0.35550(9) 0.0268 1.0000 Uani .
C15 C 0.61596(8) -0.2780(3) 0.28402(8) 0.0203 1.0000 Uani .
O16 O 0.57581(6) -0.1108(2) 0.23824(6) 0.0230 1.0000 Uani .
C17 C 0.60154(8) -0.0650(3) 0.19459(8) 0.0206 1.0000 Uani .
O18 O 0.65319(6) -0.2134(2) 0.20607(5) 0.0232 1.0000 Uani .
C19 C 0.58292(8) 0.1002(3) 0.14859(8) 0.0200 1.0000 Uani .
C20 C 0.53051(8) 0.2729(3) 0.13838(8) 0.0195 1.0000 Uani .
C21 C 0.5049(1) 0.3135(3) 0.18396(9) 0.0318 1.0000 Uani .
C22 C 0.4565(1) 0.4792(3) 0.1719(1) 0.0341 1.0000 Uani .
C23 C 0.43203(9) 0.6110(3) 0.11486(9) 0.0291 1.0000 Uani .
C24 C 0.4583(1) 0.5793(4) 0.07059(9) 0.0373 1.0000 Uani .
C25 C 0.5067(1) 0.4120(4) 0.08208(9) 0.0327 1.0000 Uani .
C26 C 0.62046(8) 0.1066(3) 0.10746(8) 0.0212 1.0000 Uani .
C27 C 0.66420(9) 0.2859(3) 0.11434(9) 0.0294 1.0000 Uani .
C28 C 0.70246(9) 0.2848(4) 0.0794(1) 0.0380 1.0000 Uani .
C29 C 0.6962(1) 0.1067(4) 0.0368(1) 0.0395 1.0000 Uani .
C30 C 0.65204(13) -0.0700(4) 0.02833(11) 0.0424 1.0000 Uani .
C31 C 0.61431(11) -0.0706(3) 0.0637(1) 0.0343 1.0000 Uani .
N32 N 0.60419(7) -0.3515(3) 0.33007(7) 0.0234 1.0000 Uani .
C33 C 0.54645(9) -0.2534(3) 0.33581(9) 0.0282 1.0000 Uani .
C34 C 0.51936(8) -0.4131(3) 0.37122(8) 0.0218 1.0000 Uani .
C35 C 0.55120(9) -0.6170(3) 0.40074(9) 0.0260 1.0000 Uani .
C36 C 0.52394(9) -0.7586(3) 0.43235(9) 0.0281 1.0000 Uani .
C37 C 0.46517(9) -0.6980(3) 0.43467(9) 0.0288 1.0000 Uani .
C38 C 0.43331(9) -0.4943(3) 0.40559(9) 0.0266 1.0000 Uani .
C39 C 0.46000(8) -0.3525(3) 0.37402(8) 0.0246 1.0000 Uani .
H41 H 0.8165 -0.7692 0.3102 0.0293 1.0000 Uiso .
H51 H 0.8948 -0.7994 0.2652 0.0352 1.0000 Uiso .
H61 H 0.9009 -0.5032 0.1941 0.0355 1.0000 Uiso .
H71 H 0.8339 -0.1670 0.1746 0.0351 1.0000 Uiso .
H81 H 0.7572 -0.1273 0.2217 0.0314 1.0000 Uiso .
H101 H 0.8316 -0.4049 0.4169 0.0323 1.0000 Uiso .
H111 H 0.8621 -0.6446 0.5124 0.0341 1.0000 Uiso .
H121 H 0.7934 -0.9663 0.5088 0.0336 1.0000 Uiso .
H131 H 0.6942 -1.0456 0.4090 0.0348 1.0000 Uiso .
H141 H 0.6622 -0.8024 0.3138 0.0312 1.0000 Uiso .
H211 H 0.5223 0.2203 0.2265 0.0430 1.0000 Uiso .
H221 H 0.4385 0.5049 0.2053 0.0439 1.0000 Uiso .
H231 H 0.3957 0.7281 0.1059 0.0350 1.0000 Uiso .
H241 H 0.4414 0.6763 0.0289 0.0470 1.0000 Uiso .
H251 H 0.5252 0.3911 0.0490 0.0408 1.0000 Uiso .
H271 H 0.6686 0.4175 0.1457 0.0360 1.0000 Uiso .
H281 H 0.7350 0.4142 0.0855 0.0472 1.0000 Uiso .
H291 H 0.7238 0.1068 0.0113 0.0498 1.0000 Uiso .
H301 H 0.6469 -0.1991 -0.0037 0.0585 1.0000 Uiso .
H311 H 0.5818 -0.2010 0.0577 0.0459 1.0000 Uiso .
H331 H 0.5602 -0.1043 0.3612 0.0395 1.0000 Uiso .
H332 H 0.5098 -0.2200 0.2900 0.0395 1.0000 Uiso .
H351 H 0.5938 -0.6620 0.3986 0.0313 1.0000 Uiso .
H361 H 0.5477 -0.9065 0.4538 0.0362 1.0000 Uiso .
H371 H 0.4458 -0.8016 0.4577 0.0355 1.0000 Uiso .
H381 H 0.3908 -0.4492 0.4081 0.0330 1.0000 Uiso .
H391 H 0.4363 -0.2050 0.3524 0.0308 1.0000 Uiso .

loop_
_atom_site_aniso_label
_atom_site_aniso_U_11
_atom_site_aniso_U_22
_atom_site_aniso_U_33
_atom_site_aniso_U_23
_atom_site_aniso_U_13
_atom_site_aniso_U_12
C1 0.0222 0.0191 0.0192 0.0027 0.0093 -0.0012
C2 0.0197 0.0165 0.0220 -0.0001 0.0081 -0.0022
C3 0.0172 0.0205 0.0201 -0.0012 0.0055 -0.0014
C4 0.0266 0.0239 0.0238 0.0010 0.0117 0.0013
C5 0.0296 0.0279 0.0285 0.0012 0.0144 0.0068
C6 0.0229 0.0398 0.0278 -0.0015 0.0142 -0.0009
C7 0.0238 0.0330 0.0292 0.0046 0.0121 -0.0055
C8 0.0219 0.0229 0.0304 0.0041 0.0104 -0.0014
C9 0.0188 0.0190 0.0235 0.0001 0.0107 0.0027
C10 0.0214 0.0300 0.0249 -0.0005 0.0109 -0.0057
C11 0.0220 0.0386 0.0220 0.0001 0.0082 -0.0032
C12 0.0287 0.0277 0.0263 0.0057 0.0130 0.0034
C13 0.0327 0.0217 0.0324 0.0050 0.0129 -0.0038
C14 0.0256 0.0232 0.0260 0.0012 0.0067 -0.0030
C15 0.0194 0.0186 0.0205 0.0032 0.0068 0.0004
O16 0.0224 0.0240 0.0250 0.0072 0.0127 0.0037
C17 0.0172 0.0233 0.0219 -0.0006 0.0092 0.0000
O18 0.0224 0.0260 0.0236 0.0067 0.0124 0.0073
C19 0.0195 0.0210 0.0192 -0.0010 0.0084 -0.0010
C20 0.0168 0.0197 0.0209 0.0001 0.0076 -0.0008
C21 0.0396 0.0317 0.0320 0.0102 0.0230 0.0097
C22 0.0397 0.0349 0.0396 0.0081 0.0285 0.0112
C23 0.0285 0.0303 0.0293 0.0045 0.0136 0.0106
C24 0.0427 0.0445 0.0282 0.0139 0.0190 0.0225
C25 0.0350 0.0422 0.0262 0.0083 0.0183 0.0159
C26 0.0199 0.0230 0.0198 0.0059 0.0080 0.0054
C27 0.0266 0.0348 0.0263 -0.0034 0.0116 -0.0065
C28 0.0274 0.0545 0.0338 0.0009 0.0154 -0.0098
C29 0.0377 0.0531 0.0379 0.0114 0.0261 0.0149
C30 0.0705 0.0294 0.0455 0.0016 0.0423 0.0093
C31 0.0521 0.0216 0.0400 0.0002 0.0304 -0.0006
N32 0.0219 0.0257 0.0250 0.0037 0.0125 0.0023
C33 0.0284 0.0297 0.0331 0.0081 0.0196 0.0052
C34 0.0205 0.0252 0.0191 -0.0004 0.0083 -0.0019
C35 0.0232 0.0277 0.0281 0.0021 0.0125 0.0006
C36 0.0293 0.0240 0.0324 0.0051 0.0151 0.0002
C37 0.0294 0.0311 0.0284 -0.0008 0.0150 -0.0068
C38 0.0233 0.0322 0.0271 -0.0049 0.0138 -0.0027
C39 0.0229 0.0274 0.0230 -0.0009 0.0098 0.0011

loop_
_atom_type_symbol
_atom_type_scat_dispersion_real
_atom_type_scat_dispersion_imag
_atom_type_scat_Cromer_Mann_a1
_atom_type_scat_Cromer_Mann_b1
_atom_type_scat_Cromer_Mann_a2
_atom_type_scat_Cromer_Mann_b2
_atom_type_scat_Cromer_Mann_a3
_atom_type_scat_Cromer_Mann_b3
_atom_type_scat_Cromer_Mann_a4
_atom_type_scat_Cromer_Mann_b4
_atom_type_scat_Cromer_Mann_c
_atom_type_scat_source
'C ' 0.0033 0.0016 2.3100 20.8439 1.0200 10.2075 1.5886 0.5687 0.8650 51.6512 0.2156 International_Tables_Vol_IV_Table_2.2B
'H ' 0.0000 0.0000 0.4930 10.5109 0.3229 26.1257 0.1402 3.1424 0.0408 57.7998 0.0030 International_Tables_Vol_IV_Table_2.2B
'N ' 0.0061 0.0033 12.2126 0.0057 3.1322 9.8933 2.0125 28.9975 1.1663 0.5826 -11.5290 International_Tables_Vol_IV_Table_2.2B
'O ' 0.0106 0.0060 3.0485 13.2771 2.2868 5.7011 1.5463 0.3239 0.8670 32.9089 0.2508 International_Tables_Vol_IV_Table_2.2B

loop_
_geom_angle_atom_site_label_1
_geom_angle_site_symmetry_1
_geom_angle_atom_site_label_2
_geom_angle_site_symmetry_2
_geom_angle_atom_site_label_3
_geom_angle_site_symmetry_3
_geom_angle
_geom_angle_publ_flag
C2 . C1 . C15 . 133.40(15) yes
C2 . C1 . O18 . 120.61(14) yes
C15 . C1 . O18 . 105.82(13) yes
C1 . C2 . C3 . 122.28(15) yes
C1 . C2 . C9 . 120.86(14) yes
C3 . C2 . C9 . 116.79(14) yes
C2 . C3 . C4 . 118.94(15) yes
C2 . C3 . C8 . 123.31(15) yes
C4 . C3 . C8 . 117.73(15) yes
C3 . C4 . C5 . 121.29(16) yes
C3 . C4 . H41 . 119.243 no
C5 . C4 . H41 . 119.465 no
C4 . C5 . C6 . 120.30(17) yes
C4 . C5 . H51 . 119.950 no
C6 . C5 . H51 . 119.754 no
C5 . C6 . C7 . 119.22(16) yes
C5 . C6 . H61 . 120.656 no
C7 . C6 . H61 . 120.118 no
C6 . C7 . C8 . 121.08(17) yes
C6 . C7 . H71 . 119.353 no
C8 . C7 . H71 . 119.567 no
C3 . C8 . C7 . 120.32(16) yes
C3 . C8 . H81 . 119.596 no
C7 . C8 . H81 . 120.084 no
C2 . C9 . C10 . 120.41(15) yes
C2 . C9 . C14 . 120.98(15) yes
C10 . C9 . C14 . 118.40(15) yes
C9 . C10 . C11 . 120.70(16) yes
C9 . C10 . H101 . 119.578 no
C11 . C10 . H101 . 119.720 no
C10 . C11 . C12 . 120.44(16) yes
C10 . C11 . H111 . 119.847 no
C12 . C11 . H111 . 119.714 no
C11 . C12 . C13 . 119.33(16) yes
C11 . C12 . H121 . 120.595 no
C13 . C12 . H121 . 120.063 no
C12 . C13 . C14 . 120.40(17) yes
C12 . C13 . H131 . 119.773 no
C14 . C13 . H131 . 119.824 no
C9 . C14 . C13 . 120.73(16) yes
C9 . C14 . H141 . 119.327 no
C13 . C14 . H141 . 119.947 no
C1 . C15 . O16 . 105.54(13) yes
C1 . C15 . N32 . 131.77(15) yes
O16 . C15 . N32 . 122.67(15) yes
C15 . O16 . C17 . 108.97(12) yes
O16 . C17 . O18 . 109.30(13) yes
O16 . C17 . C19 . 127.71(15) yes
O18 . C17 . C19 . 122.96(14) yes
C1 . O18 . C17 . 109.10(12) yes
C17 . C19 . C20 . 124.02(14) yes
C17 . C19 . C26 . 115.42(14) yes
C20 . C19 . C26 . 120.54(14) yes
C19 . C20 . C21 . 123.70(15) yes
C19 . C20 . C25 . 119.32(14) yes
C21 . C20 . C25 . 116.91(16) yes
C20 . C21 . C22 . 120.98(17) yes
C20 . C21 . H211 . 119.368 no
C22 . C21 . H211 . 119.655 no
C21 . C22 . C23 . 121.25(17) yes
C21 . C22 . H221 . 119.638 no
C23 . C22 . H221 . 119.109 no
C22 . C23 . C24 . 118.63(17) yes
C22 . C23 . H231 . 120.530 no
C24 . C23 . H231 . 120.840 no
C23 . C24 . C25 . 120.47(17) yes
C23 . C24 . H241 . 119.550 no
C25 . C24 . H241 . 119.962 no
C20 . C25 . C24 . 121.69(16) yes
C20 . C25 . H251 . 119.014 no
C24 . C25 . H251 . 119.298 no
C19 . C26 . C27 . 120.54(15) yes
C19 . C26 . C31 . 120.87(15) yes
C27 . C26 . C31 . 118.54(16) yes
C26 . C27 . C28 . 120.70(18) yes
C26 . C27 . H271 . 119.280 no
C28 . C27 . H271 . 120.019 no
C27 . C28 . C29 . 119.95(19) yes
C27 . C28 . H281 . 120.287 no
C29 . C28 . H281 . 119.767 no
C28 . C29 . C30 . 120.07(17) yes
C28 . C29 . H291 . 119.758 no
C30 . C29 . H291 . 120.166 no
C29 . C30 . C31 . 120.11(19) yes
C29 . C30 . H301 . 119.877 no
C31 . C30 . H301 . 120.010 no
C26 . C31 . C30 . 120.60(18) yes
C26 . C31 . H311 . 119.069 no
C30 . C31 . H311 . 120.327 no
C15 . N32 . C33 . 117.26(14) yes
N32 . C33 . C34 . 112.39(15) yes
N32 . C33 . H331 . 109.098 no
C34 . C33 . H331 . 108.891 no
N32 . C33 . H332 . 109.214 no
C34 . C33 . H332 . 108.844 no
H331 . C33 . H332 . 108.317 no
C33 . C34 . C35 . 122.40(15) yes
C33 . C34 . C39 . 118.56(15) yes
C35 . C34 . C39 . 119.04(16) yes
C34 . C35 . C36 . 120.12(16) yes
C34 . C35 . H351 . 119.353 no
C36 . C35 . H351 . 120.519 no
C35 . C36 . C37 . 120.48(17) yes
C35 . C36 . H361 . 119.336 no
C37 . C36 . H361 . 120.179 no
C36 . C37 . C38 . 119.68(16) yes
C36 . C37 . H371 . 119.982 no
C38 . C37 . H371 . 120.333 no
C37 . C38 . C39 . 120.25(16) yes
C37 . C38 . H381 . 119.441 no
C39 . C38 . H381 . 120.306 no
C34 . C39 . C38 . 120.42(16) yes
C34 . C39 . H391 . 119.626 no
C38 . C39 . H391 . 119.955 no

loop_
_geom_bond_atom_site_label_1
_geom_bond_site_symmetry_1
_geom_bond_atom_site_label_2
_geom_bond_site_symmetry_2
_geom_bond_distance
_geom_bond_publ_flag
C1 . C2 . 1.342(2) yes
C1 . C15 . 1.469(2) yes
C1 . O18 . 1.3921(19) yes
C2 . C3 . 1.492(2) yes
C2 . C9 . 1.490(2) yes
C3 . C4 . 1.399(2) yes
C3 . C8 . 1.406(2) yes
C4 . C5 . 1.386(2) yes
C4 . H41 . 1.009 no
C5 . C6 . 1.383(3) yes
C5 . H51 . 1.009 no
C6 . C7 . 1.382(3) yes
C6 . H61 . 1.005 no
C7 . C8 . 1.387(2) yes
C7 . H71 . 1.009 no
C8 . H81 . 1.015 no
C9 . C10 . 1.392(2) yes
C9 . C14 . 1.393(2) yes
C10 . C11 . 1.387(2) yes
C10 . H101 . 1.010 no
C11 . C12 . 1.386(3) yes
C11 . H111 . 1.008 no
C12 . C13 . 1.381(3) yes
C12 . H121 . 1.011 no
C13 . C14 . 1.389(2) yes
C13 . H131 . 1.007 no
C14 . H141 . 1.007 no
C15 . O16 . 1.4082(19) yes
C15 . N32 . 1.252(2) yes
O16 . C17 . 1.3675(19) yes
C17 . O18 . 1.369(2) yes
C17 . C19 . 1.335(2) yes
C19 . C20 . 1.480(2) yes
C19 . C26 . 1.501(2) yes
C20 . C21 . 1.399(2) yes
C20 . C25 . 1.392(2) yes
C21 . C22 . 1.382(3) yes
C21 . H211 . 1.013 no
C22 . C23 . 1.380(3) yes
C22 . H221 . 1.010 no
C23 . C24 . 1.375(3) yes
C23 . H231 . 1.009 no
C24 . C25 . 1.390(3) yes
C24 . H241 . 1.012 no
C25 . H251 . 1.009 no
C26 . C27 . 1.390(2) yes
C26 . C31 . 1.390(2) yes
C27 . C28 . 1.395(3) yes
C27 . H271 . 1.015 no
C28 . C29 . 1.376(3) yes
C28 . H281 . 1.013 no
C29 . C30 . 1.378(3) yes
C29 . H291 . 1.012 no
C30 . C31 . 1.393(3) yes
C30 . H301 . 1.012 no
C31 . H311 . 1.016 no
N32 . C33 . 1.467(2) yes
C33 . C34 . 1.515(2) yes
C33 . H331 . 1.008 no
C33 . H332 . 1.006 no
C34 . C35 . 1.390(2) yes
C34 . C39 . 1.399(2) yes
C35 . C36 . 1.394(2) yes
C35 . H351 . 1.007 no
C36 . C37 . 1.382(3) yes
C36 . H361 . 1.013 no
C37 . C38 . 1.387(3) yes
C37 . H371 . 1.010 no
C38 . C39 . 1.385(2) yes
C38 . H381 . 1.011 no
C39 . H391 . 1.012 no

loop_
_cod_related_entry_id
_cod_related_entry_database
_cod_related_entry_code
1 ChemSpider 21188862
